data_4349710
loop_
_publ_author_name
'Li, Lei-Jiao'
'Pan, Fu-Xing'
'Li, Feng-Yu'
'Chen, Zhong-Fang'
'Sun, Zhong-Ming'

_publ_section_title
;
 Synthesis, characterization and electronic properties of an endohedral
 plumbaspherene [Au@Pb12]3&#x2212;
;
_journal_issue 8
_journal_name_full 'Inorganic Chemistry Frontiers'
_journal_page_first 1393
_journal_paper_doi 10.1039/C7QI00209B
_journal_volume 4
_journal_year 2017
_chemical_formula_moiety '2(Au0.5 Pb6), C16 H30 K N2 O6, C18 H36 K N2 O6, C18 H34 K N2 O6, 2(C5 H5 N)'
_chemical_formula_sum 'C63 H112 Au K3 N8 O18 Pb12'
_chemical_formula_weight 4070.15
_space_group_crystal_system triclinic
_space_group_IT_number 2
_space_group_name_Hall '-P 1'
_space_group_name_H-M_alt 'P -1'
_atom_sites_solution_hydrogens geom
_atom_sites_solution_primary direct
_atom_sites_solution_secondary difmap
_audit_creation_date 2008-08-18
_audit_creation_method
;
Olex2 1.2
(compiled 2017.03.28 svn.r3405 for OlexSys, GUI svn.r5337)
;
_audit_update_record
;
2017-06-27 deposited with the CCDC.
2017-07-10 downloaded from the CCDC.
;
_cell_angle_alpha 95.424(2)
_cell_angle_beta 93.193(2)
_cell_angle_gamma 109.314(2)
_cell_formula_units_Z 2
_cell_length_a 14.4831(14)
_cell_length_b 14.7999(15)
_cell_length_c 27.189(3)
_cell_measurement_reflns_used 3066
_cell_measurement_temperature 296(2)
_cell_measurement_theta_max 21.225
_cell_measurement_theta_min 2.223
_cell_volume 5451.8(10)
_computing_cell_refinement 'SAINT v8.34A (Bruker, 2013)'
_computing_data_reduction 'SAINT v8.34A (Bruker, 2013)'
_computing_molecular_graphics 'Olex2 (Dolomanov et al., 2009)'
_computing_publication_material 'Olex2 (Dolomanov et al., 2009)'
_computing_structure_refinement 'XL (Sheldrick, 2008)'
_computing_structure_solution 'XS (Sheldrick, 2008)'
_diffrn_ambient_temperature 296.15
_diffrn_measured_fraction_theta_full 0.993
_diffrn_measured_fraction_theta_max 0.993
_diffrn_measurement_device_type 'CCD area detector'
_diffrn_measurement_method 'phi and omega scans'
_diffrn_radiation_monochromator graphite
_diffrn_radiation_type MoK\a
_diffrn_radiation_wavelength 0.71073
_diffrn_reflns_av_R_equivalents 0.0633
_diffrn_reflns_av_unetI/netI 0.1407
_diffrn_reflns_limit_h_max 17
_diffrn_reflns_limit_h_min -17
_diffrn_reflns_limit_k_max 17
_diffrn_reflns_limit_k_min -16
_diffrn_reflns_limit_l_max 32
_diffrn_reflns_limit_l_min -30
_diffrn_reflns_number 31502
_diffrn_reflns_theta_full 25.00
_diffrn_reflns_theta_max 25.00
_diffrn_reflns_theta_min 1.47
_diffrn_source 'fine-focus sealed tube'
_exptl_absorpt_coefficient_mu 19.956
_exptl_absorpt_correction_T_max 0.7453
_exptl_absorpt_correction_T_min 0.4826
_exptl_absorpt_correction_type multi-scan
_exptl_absorpt_process_details
;
SADABS-2012/1 (Bruker,2012) was used for absorption correction.
wR2(int) was 0.1163 before and 0.0478 after correction.
The Ratio of minimum to maximum transmission is 0.6475.
The \l/2 correction factor is 0.0015.
;
_exptl_crystal_colour DARK
_exptl_crystal_density_diffrn 2.479
_exptl_crystal_density_method 'not measured'
_exptl_crystal_description BLOCK
_exptl_crystal_F_000 3620
_exptl_crystal_size_max 0.05
_exptl_crystal_size_mid 0.04
_exptl_crystal_size_min 0.03
_refine_diff_density_max 4.172
_refine_diff_density_min -1.815
_refine_diff_density_rms 0.336
_refine_ls_extinction_method none
_refine_ls_goodness_of_fit_ref 0.964
_refine_ls_hydrogen_treatment constr
_refine_ls_matrix_type full
_refine_ls_number_parameters 905
_refine_ls_number_reflns 19097
_refine_ls_number_restraints 65
_refine_ls_restrained_S_all 0.963
_refine_ls_R_factor_all 0.1447
_refine_ls_R_factor_gt 0.0677
_refine_ls_shift/su_max 0.006
_refine_ls_shift/su_mean 0.000
_refine_ls_structure_factor_coef Fsqd
_refine_ls_weighting_details 'calc w=1/[\s^2^(Fo^2^)+(0.0956P)^2^+0.0000P] where P=(Fo^2^+2Fc^2^)/3'
_refine_ls_weighting_scheme calc
_refine_ls_wR_factor_gt 0.1715
_refine_ls_wR_factor_ref 0.2043
_reflns_number_gt 9821
_reflns_number_total 19097
_reflns_threshold_expression >2sigma(I)
_cod_data_source_file c7qi00209b2.cif
_cod_data_source_block 20151012p_0m
_cod_original_cell_volume 5451.7(9)
_cod_database_code 4349710
_olex2_refinement_description
;
1. Fixed Uiso
 At 1.2 times of:
  All C(H) groups, All C(H,H) groups
2. Restrained distances
 H38A-H71B
 2 with sigma of 0.01
 H24A-H37B
 2 with sigma of 0.01
 C40B-C39B
 1.35 with sigma of 0.01
 C70-C71
 1.35 with sigma of 0.01
 C21-C46C
 1.35 with sigma of 0.01
 C47-C48
 1.35 with sigma of 0.01
3. Rigid bond restraints
 O14, C72
 with sigma for 1-2 distances of 0.001 and sigma for 1-3 distances of 0.001
 C21, C46C
 with sigma for 1-2 distances of 0.001 and sigma for 1-3 distances of 0.001
 N4, C21
 with sigma for 1-2 distances of 0.001 and sigma for 1-3 distances of 0.001
 N3, C42B
 with sigma for 1-2 distances of 0.001 and sigma for 1-3 distances of 0.001
 O8, C39B
 with sigma for 1-2 distances of 0.001 and sigma for 1-3 distances of 0.001
4. Uiso/Uaniso restraints and constraints
Uanis(C22) \\sim Ueq, Uanis(N6) \\sim Ueq, Uanis(C72) \\sim Ueq, Uanis(C47)
\\sim Ueq, Uanis(C48) \\sim Ueq, Uanis(C6) \\sim Ueq, Uanis(C90) \\sim Ueq,
Uanis(C91) \\sim Ueq, Uanis(N10) \\sim Ueq: with sigma of 0.002 and sigma for
terminal atoms of 0.001
5. Others
 Sof(Pb1)=1-FVAR(1)
 Sof(Pb11)=FVAR(1)
 Sof(Pb16)=1-FVAR(2)
 Sof(Pb14)=FVAR(2)
 Sof(Pb17)=1-FVAR(3)
 Sof(Pb15)=FVAR(3)
 Sof(Pb18)=1-FVAR(4)
 Sof(Pb10)=FVAR(4)
 Sof(Pb)=1-FVAR(5)
 Sof(Pb13)=FVAR(5)
 Fixed Sof: C71(0.5) H71A(0.5) H71B(0.5) C70(0.5) H70A(0.5) H70B(0.5)
6.a Secondary CH2 refined with riding coordinates:
 C1(H1A,H1B), C2AA(H2AA,H2AB), C3(H3A,H3B), C5(H5A,H5B), C6(H6A,H6B), C7(H7A,
 H7B), C8(H8A,H8B), C9(H9A,H9B), C10(H10A,H10B), C11(H11A,H11B), C12(H12A,H12B),
  C3AA(H3AA,H3AB), C14(H14A,H14B), C15(H15A,H15B), C16(H16A,H16B), C17(H17A,
 H17B), C18(H18A,H18B), C19(H19A,H19B), C20(H20A,H20B), C21(H21A,H21B),
 C22(H22A,H22B), C24(H24A,H24B), C28A(H28A,H28B), C29A(H29A,H29B), C30A(H30A,
 H30B), C31A(H31A,H31B), C32A(H32A,H32B), C33A(H33A,H33B), C35B(H35A,H35B),
 C36B(H36A,H36B), C37B(H37A,H37B), C38B(H38A,H38B), C39B(H39A,H39B), C40B(H40A,
 H40B), C41B(H41A,H41B), C43B(H43A,H43B), C44B(H44A,H44B), C45C(H45A,H45B),
 C46C(H46A,H46B), C47(H47A,H47B), C51C(H51A,H51B), C53C(H53A,H53B), C2(H2A,H2B),
  C71(H71A,H71B), C70(H70A,H70B), C72(H72A,H72B), C48(H48A,H48B), C1AA(H1AA,
 H1AB), C7AA(H7AA,H7AB), C0AA(H0AA,H0AB), C6AA(H6AA,H6AB)
6.b Aromatic/amide H refined with riding coordinates:
 C4(H4), C57D(H57D), C58D(H58D), C59D(H59D), C62D(H62D), C64(H64), C65(H65),
 C63(H63), C91(H91), C90(H90)
;
_olex2_submission_special_instructions 'No special instructions were received'

loop_
_space_group_symop_id
_space_group_symop_operation_xyz
1 'x, y, z'
2 '-x, -y, -z'

loop_
_atom_site_label
_atom_site_type_symbol
_atom_site_fract_x
_atom_site_fract_y
_atom_site_fract_z
_atom_site_U_iso_or_equiv
_atom_site_adp_type
_atom_site_occupancy
_atom_site_calc_flag
_atom_site_disorder_group
_atom_site_site_symmetry_order
_atom_site_refinement_flags_posn
_atom_site_refinement_flags_adp
_atom_site_refinement_flags_occupancy
Au1 Au 0.5000 0.0000 0.0000 0.0289(3) Uani 1 d . 2 S T P
Au2 Au 1.0000 0.5000 0.5000 0.0379(3) Uani 1 d . 2 S T P
Pb1 Pb 0.967(3) 0.3829(14) 0.3994(5) 0.054(6) Uani 0.162(18) d 2 1 . . .
Pb3 Pb 0.66355(6) -0.02636(6) 0.06945(3) 0.0404(2) Uani 1 d . 1 . . .
Pb4 Pb 1.1668(4) 0.4591(5) 0.4637(3) 0.081(3) Uani 0.196(4) d 2 1 . . .
Pb5 Pb 0.47845(7) 0.20103(6) 0.00777(3) 0.0433(2) Uani 1 d . 1 . . .
Pb6 Pb 0.68909(6) 0.17088(6) 0.02021(3) 0.0404(2) Uani 1 d . 1 . . .
Pb7 Pb 0.43408(6) -0.11992(6) 0.08590(3) 0.0408(2) Uani 1 d . 1 . . .
Pb8 Pb 0.32096(6) 0.02145(7) 0.04775(3) 0.0449(2) Uani 1 d . 1 . . .
Pb9 Pb 0.53621(7) 0.10291(7) 0.09694(3) 0.0496(3) Uani 1 d . 1 . . .
Pb10 Pb 0.79921(9) 0.46943(10) 0.46740(5) 0.0618(5) Uani 0.802(3) d 1 1 . . .
Pb11 Pb 0.9136(6) 0.3577(3) 0.40667(9) 0.0691(10) Uani 0.838(18) d 1 1 . . .
Pb12 Pb 1.13825(11) 0.49496(12) 0.41944(5) 0.0760(7) Uani 0.804(4) d 1 1 . . .
Pb13 Pb 1.0620(3) 0.3226(2) 0.48747(7) 0.0735(9) Uani 0.832(9) d 1 1 . . .
Pb14 Pb 1.15222(11) 0.69398(10) 0.48419(5) 0.0727(6) Uani 0.809(3) d 1 1 . . .
Pb15 Pb 0.96563(12) 0.58385(10) 0.40539(5) 0.0710(6) Uani 0.809(3) d 1 1 . . .
Pb16 Pb 1.1992(5) 0.6576(5) 0.5254(2) 0.082(3) Uani 0.191(3) d 2 1 . . .
Pb17 Pb 1.0934(6) 0.6063(5) 0.4155(2) 0.094(3) Uani 0.191(3) d 2 1 . . .
Pb18 Pb 0.8628(6) 0.5363(5) 0.4224(2) 0.087(3) Uani 0.198(3) d 2 1 . . .
K1 K 0.6090(4) 0.8455(4) 0.35218(19) 0.0550(15) Uani 1 d . 1 . . .
K2 K 0.1447(3) 0.4289(3) 0.14505(16) 0.0377(11) Uani 1 d . 1 . . .
K3 K 0.0903(4) 0.0036(4) 0.26405(16) 0.0433(13) Uani 1 d . 1 . . .
O1 O 0.0135(10) 0.2381(10) 0.1311(5) 0.037(4) Uani 1 d . 1 . . .
O2 O 0.2163(11) 0.2765(10) 0.1235(5) 0.043(4) Uani 1 d . 1 . . .
O3 O 0.2483(10) 0.4965(11) 0.2413(5) 0.039(4) Uani 1 d . 1 . . .
O4 O 0.0674(12) 0.5179(11) 0.0732(6) 0.052(4) Uani 1 d . 1 . . .
O5 O 0.0531(11) 0.4990(10) 0.2253(5) 0.044(4) Uani 1 d . 1 . . .
O6 O 0.2776(13) 0.5675(12) 0.0934(6) 0.065(6) Uani 1 d . 1 . . .
O7 O -0.0740(12) -0.0629(16) 0.1889(6) 0.065(6) Uani 1 d . 1 . . .
O8 O 0.2714(12) 0.1552(12) 0.2489(6) 0.060(5) Uani 1 d . 1 . U .
O9 O 0.2354(12) -0.0420(14) 0.2100(6) 0.062(5) Uani 1 d . 1 . . .
O10 O 0.1109(15) 0.0245(14) 0.3681(6) 0.080(6) Uani 1 d . 1 . . .
O11 O -0.0404(14) 0.1083(14) 0.2592(7) 0.068(5) Uani 1 d . 1 . . .
O12 O 0.0319(14) -0.1652(12) 0.3116(6) 0.067(5) Uani 1 d . 1 . . .
O14 O 0.655(2) 0.792(2) 0.2558(8) 0.125(9) Uani 1 d . 1 . U .
O15 O 0.4011(13) 0.7880(15) 0.3315(8) 0.089(7) Uani 1 d . 1 . . .
O16 O 0.697(2) 0.697(2) 0.3326(11) 0.136(10) Uiso 1 d . 1 . . .
O17 O 0.6783(16) 1.0389(16) 0.3387(11) 0.130(10) Uani 1 d . 1 . . .
O18A O 0.4788(17) 0.7617(17) 0.4210(8) 0.105(7) Uiso 1 d . 1 . . .
C1 C -0.0855(16) 0.2244(14) 0.1069(7) 0.036(5) Uani 1 d . 1 . . .
H1A H -0.1301 0.1595 0.1084 0.043 Uiso 1 calc . 1 R . .
H1B H -0.0820 0.2364 0.0725 0.043 Uiso 1 calc . 1 R . .
C2AA C 0.1535(16) 0.1801(15) 0.1303(8) 0.042(6) Uani 1 d . 1 . . .
H2AA H 0.1504 0.1721 0.1653 0.051 Uiso 1 calc . 1 R . .
H2AB H 0.1766 0.1315 0.1141 0.051 Uiso 1 calc . 1 R . .
C3 C -0.010(2) -0.2657(17) 0.2387(11) 0.069(8) Uani 1 d . 1 . . .
H3A H -0.0115 -0.3282 0.2233 0.083 Uiso 1 calc . 1 R . .
H3B H -0.0774 -0.2685 0.2402 0.083 Uiso 1 calc . 1 R . .
C4 C 0.162(2) 0.199(2) 0.9810(9) 0.061(7) Uiso 1 d . 1 . . .
H4 H 0.2274 0.2082 0.9915 0.073 Uiso 1 calc . 1 R . .
C5 C 0.211(2) 0.5508(17) 0.2736(9) 0.058(7) Uani 1 d . 1 . . .
H5A H 0.2243 0.6146 0.2634 0.069 Uiso 1 calc . 1 R . .
H5B H 0.2429 0.5579 0.3068 0.069 Uiso 1 calc . 1 R . .
C6 C -0.0489(15) 0.4592(16) 0.2267(8) 0.040(5) Uani 1 d . 1 . U .
H6A H -0.0715 0.4979 0.2508 0.048 Uiso 1 calc . 1 R . .
H6B H -0.0668 0.3941 0.2357 0.048 Uiso 1 calc . 1 R . .
C7 C -0.0980(15) 0.4227(17) 0.0870(8) 0.045(6) Uani 1 d . 1 . . .
H7A H -0.1643 0.4247 0.0872 0.054 Uiso 1 calc . 1 R . .
H7B H -0.0983 0.3735 0.0607 0.054 Uiso 1 calc . 1 R . .
C8 C 0.0502(17) 0.1739(18) 0.1052(8) 0.055(7) Uani 1 d . 1 . . .
H8A H 0.0568 0.1886 0.0713 0.065 Uiso 1 calc . 1 R . .
H8B H 0.0043 0.1088 0.1043 0.065 Uiso 1 calc . 1 R . .
C9 C 0.135(2) 0.6042(18) 0.0606(9) 0.067(9) Uani 1 d . 1 . . .
H9A H 0.1473 0.6552 0.0878 0.080 Uiso 1 calc . 1 R . .
H9B H 0.1076 0.6237 0.0316 0.080 Uiso 1 calc . 1 R . .
C10 C -0.146(2) -0.027(2) 0.2016(11) 0.073(9) Uani 1 d . 1 . . .
H10A H -0.1762 -0.0567 0.2296 0.087 Uiso 1 calc . 1 R . .
H10B H -0.1958 -0.0417 0.1740 0.087 Uiso 1 calc . 1 R . .
C11 C 0.298(2) 0.2385(19) 0.2867(9) 0.071(10) Uani 1 d . 1 . . .
H11A H 0.3501 0.2912 0.2759 0.085 Uiso 1 calc . 1 R . .
H11B H 0.3234 0.2221 0.3172 0.085 Uiso 1 calc . 1 R . .
C12 C 0.3717(17) 0.5624(19) 0.0874(9) 0.053(7) Uani 1 d . 1 . . .
H12A H 0.3673 0.5091 0.0626 0.064 Uiso 1 calc . 1 R . .
H12B H 0.4138 0.6216 0.0766 0.064 Uiso 1 calc . 1 R . .
C3AA C 0.351(2) 0.532(2) 0.2420(11) 0.087(11) Uani 1 d . 1 . . .
H3AA H 0.3796 0.5362 0.2755 0.104 Uiso 1 calc . 1 R . .
H3AB H 0.3709 0.5968 0.2323 0.104 Uiso 1 calc . 1 R . .
C14 C 0.036(2) -0.2521(18) 0.2919(9) 0.065(8) Uani 1 d . 1 . . .
H14A H -0.0005 -0.3036 0.3101 0.077 Uiso 1 calc . 1 R . .
H14B H 0.1038 -0.2507 0.2925 0.077 Uiso 1 calc . 1 R . .
C15 C 0.237(2) 0.5863(18) 0.0490(9) 0.076(10) Uani 1 d . 1 . . .
H15A H 0.2236 0.5319 0.0235 0.091 Uiso 1 calc . 1 R . .
H15B H 0.2815 0.6429 0.0372 0.091 Uiso 1 calc . 1 R . .
C16 C 0.3895(19) 0.468(2) 0.2069(10) 0.065(8) Uani 1 d . 1 . . .
H16A H 0.4608 0.4917 0.2117 0.078 Uiso 1 calc . 1 R . .
H16B H 0.3665 0.4031 0.2157 0.078 Uiso 1 calc . 1 R . .
C17 C -0.0363(19) -0.2026(19) 0.1601(9) 0.057(7) Uani 1 d . 1 . . .
H17A H -0.0009 -0.1694 0.1341 0.069 Uiso 1 calc . 1 R . .
H17B H -0.0665 -0.2702 0.1473 0.069 Uiso 1 calc . 1 R . .
C18 C 0.213(2) 0.2707(19) 0.2967(11) 0.074(9) Uani 1 d . 1 . . .
H18A H 0.2347 0.3315 0.3182 0.089 Uiso 1 calc . 1 R . .
H18B H 0.1816 0.2794 0.2659 0.089 Uiso 1 calc . 1 R . .
C19 C 0.1024(19) 0.501(2) 0.2734(8) 0.077(10) Uani 1 d . 1 . . .
H19A H 0.0895 0.4358 0.2813 0.093 Uiso 1 calc . 1 R . .
H19B H 0.0770 0.5351 0.2986 0.093 Uiso 1 calc . 1 R . .
C20 C 0.065(3) 0.231(3) 0.3170(13) 0.104(13) Uani 1 d . 1 . . .
H20A H 0.0245 0.2065 0.3431 0.125 Uiso 1 calc . 1 R . .
H20B H 0.0923 0.3006 0.3250 0.125 Uiso 1 calc . 1 R . .
C21 C 0.127(2) -0.2052(19) 0.1881(11) 0.096(10) Uani 1 d . 1 D U .
H21A H 0.1616 -0.2220 0.2156 0.115 Uiso 1 calc . 1 R . .
H21B H 0.1093 -0.2590 0.1620 0.115 Uiso 1 calc . 1 R . .
C22 C 0.793(3) 1.051(3) 0.4103(16) 0.147(16) Uani 1 d . 1 . U .
H22A H 0.8540 1.0916 0.4289 0.177 Uiso 1 calc . 1 R . .
H22B H 0.7394 1.0602 0.4280 0.177 Uiso 1 calc . 1 R . .
C24 C 0.419(2) 0.859(2) 0.2528(12) 0.098(11) Uiso 1 d . 1 . . .
H24A H 0.4103 0.7952 0.2364 0.118 Uiso 1 calc . 1 DR . .
H24B H 0.3905 0.8922 0.2305 0.118 Uiso 1 calc . 1 R . .
C28A C 0.3820(16) 0.3855(16) 0.1277(8) 0.044(6) Uiso 1 d . 1 . . .
H28A H 0.4494 0.3906 0.1369 0.052 Uiso 1 calc . 1 R . .
H28B H 0.3753 0.3903 0.0925 0.052 Uiso 1 calc . 1 R . .
C29A C -0.0956(15) 0.4584(14) 0.1733(8) 0.038(5) Uani 1 d . 1 . . .
H29A H -0.1665 0.4367 0.1736 0.046 Uiso 1 calc . 1 R . .
H29B H -0.0747 0.5240 0.1649 0.046 Uiso 1 calc . 1 R . .
C30A C 0.3119(16) 0.2865(15) 0.1385(9) 0.049(6) Uani 1 d . 1 . . .
H30A H 0.3296 0.2352 0.1210 0.059 Uiso 1 calc . 1 R . .
H30B H 0.3181 0.2814 0.1738 0.059 Uiso 1 calc . 1 R . .
C31A C -0.1177(15) 0.2970(17) 0.1363(8) 0.045(6) Uani 1 d . 1 . . .
H31A H -0.1870 0.2825 0.1266 0.054 Uiso 1 calc . 1 R . .
H31B H -0.1122 0.2864 0.1709 0.054 Uiso 1 calc . 1 R . .
C32A C -0.0292(17) 0.5204(17) 0.0758(8) 0.046(6) Uani 1 d . 1 . . .
H32A H -0.0525 0.5356 0.0446 0.055 Uiso 1 calc . 1 R . .
H32B H -0.0290 0.5703 0.1017 0.055 Uiso 1 calc . 1 R . .
C33A C 0.4104(17) 0.5485(18) 0.1334(10) 0.058(7) Uani 1 d . 1 . . .
H33A H 0.4169 0.6047 0.1566 0.070 Uiso 1 calc . 1 R . .
H33B H 0.4762 0.5475 0.1295 0.070 Uiso 1 calc . 1 R . .
C35B C 0.340(2) 0.761(2) 0.3725(11) 0.089(10) Uiso 1 d . 1 . . .
H35A H 0.3416 0.8180 0.3938 0.107 Uiso 1 calc . 1 R . .
H35B H 0.2727 0.7249 0.3600 0.107 Uiso 1 calc . 1 R . .
C36B C 0.379(2) 0.707(2) 0.3971(11) 0.081(9) Uiso 1 d . 1 . . .
H36A H 0.3823 0.6537 0.3744 0.097 Uiso 1 calc . 1 R . .
H36B H 0.3369 0.6802 0.4223 0.097 Uiso 1 calc . 1 R . .
C37B C 0.584(3) 0.802(3) 0.2121(14) 0.135(15) Uiso 1 d . 1 . . .
H37A H 0.6096 0.7957 0.1803 0.161 Uiso 1 calc . 1 R . .
H37B H 0.5189 0.7541 0.2112 0.161 Uiso 1 calc . 1 DR . .
C38B C 0.580(3) 0.900(2) 0.2239(13) 0.110(12) Uiso 1 d . 1 . . .
H38A H 0.6467 0.9449 0.2298 0.133 Uiso 1 calc . 1 DR . .
H38B H 0.5494 0.9166 0.1950 0.133 Uiso 1 calc . 1 R . .
C39B C 0.334(2) 0.1072(19) 0.2355(9) 0.068(8) Uani 1 d . 1 D U .
H39A H 0.3968 0.1556 0.2316 0.081 Uiso 1 calc . 1 R . .
H39B H 0.3450 0.0743 0.2634 0.081 Uiso 1 calc . 1 R . .
C40B C 0.3107(19) 0.0415(19) 0.1943(10) 0.076(10) Uani 1 d . 1 D . .
H40A H 0.3674 0.0252 0.1849 0.092 Uiso 1 calc . 1 R . .
H40B H 0.2848 0.0655 0.1666 0.092 Uiso 1 calc . 1 R . .
C41B C 0.109(3) 0.114(2) 0.3975(11) 0.120(16) Uani 1 d . 1 . . .
H41A H 0.1358 0.1182 0.4315 0.144 Uiso 1 calc . 1 R . .
H41B H 0.0429 0.1154 0.3973 0.144 Uiso 1 calc . 1 R . .
C42B C 0.175(3) 0.196(2) 0.3707(12) 0.100(12) Uani 1 d . 1 . U .
C43B C 0.005(2) 0.213(2) 0.2751(13) 0.080(10) Uani 1 d . 1 . . .
H43A H 0.0424 0.2438 0.2489 0.096 Uiso 1 calc . 1 R . .
H43B H -0.0458 0.2410 0.2805 0.096 Uiso 1 calc . 1 R . .
C44B C -0.101(2) 0.084(2) 0.2155(13) 0.097(13) Uani 1 d . 1 . . .
H44A H -0.0634 0.1121 0.1890 0.116 Uiso 1 calc . 1 R . .
H44B H -0.1534 0.1102 0.2189 0.116 Uiso 1 calc . 1 R . .
C45C C -0.109(2) -0.165(2) 0.1718(12) 0.083(11) Uani 1 d . 1 . . .
H45A H -0.1446 -0.1992 0.1973 0.100 Uiso 1 calc . 1 R . .
H45B H -0.1549 -0.1766 0.1426 0.100 Uiso 1 calc . 1 R . .
C46C C 0.191(2) -0.127(2) 0.1707(10) 0.087(10) Uani 1 d . 1 D U .
H46A H 0.1567 -0.1078 0.1442 0.105 Uiso 1 calc . 1 R . .
H46B H 0.2436 -0.1451 0.1568 0.105 Uiso 1 calc . 1 R . .
C47 C 0.078(3) -0.146(2) 0.3634(12) 0.110(12) Uani 1 d . 1 D U .
H47A H 0.0526 -0.2022 0.3804 0.132 Uiso 1 calc . 1 R . .
H47B H 0.1485 -0.1290 0.3636 0.132 Uiso 1 calc . 1 R . .
C51C C 0.744(3) 0.709(3) 0.2929(17) 0.152(17) Uiso 1 d . 1 . . .
H51A H 0.7702 0.6577 0.2846 0.183 Uiso 1 calc . 1 R . .
H51B H 0.7975 0.7709 0.2963 0.183 Uiso 1 calc . 1 R . .
O52C O 0.7873(18) 0.9624(19) 0.4089(9) 0.111(8) Uiso 1 d . 1 . . .
C53C C 0.368(2) 0.851(3) 0.3026(15) 0.127(17) Uani 1 d . 1 . . .
H53A H 0.3850 0.9145 0.3212 0.152 Uiso 1 calc . 1 R . .
H53B H 0.2971 0.8251 0.2954 0.152 Uiso 1 calc . 1 R . .
C57D C 0.6519(19) 0.465(2) 0.0912(11) 0.067(8) Uani 1 d . 1 . . .
H57D H 0.6536 0.4035 0.0938 0.080 Uiso 1 calc . 1 R . .
C58D C 0.619(2) 0.586(2) 0.0458(10) 0.080(10) Uani 1 d . 1 . . .
H58D H 0.5969 0.6049 0.0169 0.096 Uiso 1 calc . 1 R . .
C59D C 0.6070(19) 0.486(2) 0.0476(11) 0.079(10) Uani 1 d . 1 . . .
H59D H 0.5724 0.4379 0.0222 0.095 Uiso 1 calc . 1 R . .
N8D N 0.092(2) 0.110(2) 0.9642(10) 0.102(9) Uiso 1 d . 1 . . .
C62D C -0.0052(18) 0.1009(19) 0.9618(7) 0.050(6) Uani 1 d . 1 . . .
H62D H -0.0537 0.0403 0.9566 0.059 Uiso 1 calc . 1 R . .
N1 N 0.3599(14) 0.4662(13) 0.1558(7) 0.049(5) Uani 1 d . 1 . . .
C2 C 0.783(4) 0.948(4) 0.471(2) 0.21(3) Uiso 1 d . 1 . U .
H2A H 0.8365 0.9943 0.4928 0.247 Uiso 1 calc . 1 R . .
H2B H 0.7198 0.9404 0.4837 0.247 Uiso 1 calc . 1 R . .
N3 N 0.1452(19) 0.1968(15) 0.3206(8) 0.066(6) Uani 1 d . 1 . U .
N4 N 0.0364(17) -0.1930(15) 0.2049(7) 0.059(6) Uani 1 d . 1 . U .
N5AA N -0.0700(13) 0.3965(13) 0.1339(6) 0.038(4) Uani 1 d . 1 . . .
C64 C 0.0281(17) 0.2639(17) 0.9776(10) 0.049(7) Uani 1 d . 1 . . .
H64 H 0.0101 0.3185 0.9833 0.059 Uiso 1 calc . 1 R . .
C65 C -0.0303(19) 0.185(2) 0.9674(9) 0.057(7) Uani 1 d . 1 . . .
H65 H -0.0964 0.1782 0.9629 0.069 Uiso 1 calc . 1 R . .
C63 C 0.127(2) 0.268(3) 0.9803(15) 0.117(15) Uani 1 d . 1 . . .
H63 H 0.1734 0.3291 0.9818 0.141 Uiso 1 calc . 1 R . .
C71 C 0.645(3) 1.080(3) 0.297(2) 0.09(2) Uiso 0.50 d . 1 D . .
H71A H 0.6535 1.1475 0.3064 0.106 Uiso 0.50 calc . 1 R . .
H71B H 0.6815 1.0750 0.2687 0.106 Uiso 0.50 calc . 1 DR . .
C70 C 0.549(3) 1.027(3) 0.2867(15) 0.032(10) Uiso 0.50 d . 1 D . .
H70A H 0.5202 1.0560 0.2621 0.038 Uiso 0.50 calc . 1 R . .
H70B H 0.5154 1.0295 0.3166 0.038 Uiso 0.50 calc . 1 R . .
N6 N 0.528(2) 0.915(2) 0.2662(10) 0.102(9) Uani 1 d . 1 . U .
C72 C 0.672(3) 0.707(3) 0.2603(16) 0.136(14) Uani 1 d . 1 . U .
H72A H 0.6123 0.6601 0.2689 0.163 Uiso 1 calc . 1 R . .
H72B H 0.6858 0.6825 0.2281 0.163 Uiso 1 calc . 1 R . .
C48 C 0.056(2) -0.071(2) 0.3863(11) 0.090(10) Uani 1 d . 1 D U .
H48A H 0.0714 -0.0662 0.4218 0.108 Uiso 1 calc . 1 R . .
H48B H -0.0145 -0.0835 0.3804 0.108 Uiso 1 calc . 1 R . .
N10 N 0.664(2) 0.657(2) 0.0861(12) 0.114(10) Uani 1 d . 1 . U .
C91 C 0.6927(18) 0.5387(18) 0.1295(9) 0.054(6) Uani 1 d . 1 . U .
H91 H 0.7145 0.5222 0.1591 0.065 Uiso 1 calc . 1 R . .
C90 C 0.7038(16) 0.6333(17) 0.1275(9) 0.048(6) Uani 1 d . 1 . U .
H90 H 0.7377 0.6804 0.1534 0.057 Uiso 1 calc . 1 R . .
C1AA C 0.788(3) 1.084(3) 0.3597(13) 0.119(13) Uiso 1 d . 1 . . .
H1AA H 0.8293 1.0621 0.3384 0.143 Uiso 1 calc . 1 R . .
H1AB H 0.8086 1.1540 0.3623 0.143 Uiso 1 calc . 1 R . .
C7AA C 0.701(3) 0.708(3) 0.4257(16) 0.137(15) Uiso 1 d . 1 . . .
H7AA H 0.6392 0.6560 0.4184 0.164 Uiso 1 calc . 1 R . .
H7AB H 0.7381 0.6866 0.4501 0.164 Uiso 1 calc . 1 R . .
C5AA C 0.513(3) 0.721(3) 0.4595(16) 0.137(15) Uiso 1 d . 1 . . .
C0AA C 0.799(4) 0.858(4) 0.456(2) 0.19(2) Uiso 1 d . 1 . . .
H0AA H 0.8431 0.8443 0.4799 0.233 Uiso 1 calc . 1 R . .
H0AB H 0.8215 0.8561 0.4234 0.233 Uiso 1 calc . 1 R . .
C6AA C 0.766(4) 0.693(5) 0.367(2) 0.23(3) Uiso 1 d . 1 . . .
H6AA H 0.8280 0.7448 0.3666 0.281 Uiso 1 calc . 1 R . .
H6AB H 0.7766 0.6314 0.3628 0.281 Uiso 1 calc . 1 R . .
Pb Pb 0.9926(16) 0.2892(8) 0.4986(4) 0.078(6) Uani 0.168(9) d 2 1 . . .
N4AA N 0.672(3) 0.779(3) 0.4569(16) 0.185(17) Uiso 1 d . 1 . . .

loop_
_atom_site_aniso_label
_atom_site_aniso_U_11
_atom_site_aniso_U_22
_atom_site_aniso_U_33
_atom_site_aniso_U_23
_atom_site_aniso_U_13
_atom_site_aniso_U_12
Au1 0.0278(6) 0.0293(6) 0.0274(6) 0.0043(5) 0.0037(5) 0.0063(5)
Au2 0.0406(7) 0.0381(7) 0.0297(6) 0.0009(5) 0.0100(5) 0.0061(6)
Pb1 0.071(13) 0.058(6) 0.024(4) -0.010(4) -0.006(5) 0.014(7)
Pb3 0.0350(5) 0.0475(6) 0.0405(5) 0.0102(4) 0.0029(4) 0.0148(4)
Pb4 0.055(4) 0.095(5) 0.085(6) -0.028(4) 0.005(3) 0.025(3)
Pb5 0.0500(6) 0.0319(5) 0.0505(5) 0.0045(4) 0.0118(4) 0.0164(4)
Pb6 0.0327(5) 0.0362(5) 0.0445(5) 0.0064(4) 0.0042(4) 0.0010(4)
Pb7 0.0434(5) 0.0453(5) 0.0334(5) 0.0140(4) 0.0126(4) 0.0107(4)
Pb8 0.0424(5) 0.0522(6) 0.0461(5) 0.0088(4) 0.0224(4) 0.0202(4)
Pb9 0.0479(6) 0.0507(6) 0.0460(5) 0.0072(4) 0.0035(4) 0.0108(5)
Pb10 0.0533(8) 0.0717(10) 0.0504(8) -0.0045(6) -0.0013(6) 0.0121(7)
Pb11 0.085(3) 0.0552(12) 0.0539(10) -0.0136(7) 0.0142(13) 0.0103(16)
Pb12 0.0765(11) 0.0850(12) 0.0567(10) 0.0009(8) 0.0416(8) 0.0107(8)
Pb13 0.094(2) 0.0588(13) 0.0734(10) 0.0004(8) 0.0156(11) 0.0344(14)
Pb14 0.0800(11) 0.0464(9) 0.0728(11) 0.0086(7) 0.0275(8) -0.0072(7)
Pb15 0.1040(14) 0.0623(10) 0.0432(8) 0.0166(6) 0.0193(8) 0.0188(9)
Pb16 0.064(4) 0.090(5) 0.067(5) -0.014(4) 0.006(3) 0.000(4)
Pb17 0.116(7) 0.093(5) 0.039(3) 0.014(3) 0.020(3) -0.013(4)
Pb18 0.129(7) 0.084(5) 0.056(4) -0.012(3) -0.031(4) 0.059(5)
K1 0.053(3) 0.055(4) 0.044(3) 0.010(3) 0.000(3) 0.000(3)
K2 0.040(3) 0.040(3) 0.033(3) 0.007(2) 0.005(2) 0.013(2)
K3 0.060(3) 0.052(3) 0.028(2) 0.012(2) 0.016(2) 0.029(3)
O1 0.030(8) 0.033(8) 0.036(8) -0.005(7) 0.003(7) -0.002(7)
O2 0.051(10) 0.042(10) 0.045(9) 0.011(7) 0.003(8) 0.025(8)
O3 0.029(8) 0.057(10) 0.026(8) -0.002(7) -0.005(6) 0.010(7)
O4 0.058(11) 0.041(10) 0.047(10) 0.014(8) -0.006(8) 0.003(8)
O5 0.047(9) 0.034(9) 0.044(9) -0.013(7) 0.010(7) 0.010(7)
O6 0.075(13) 0.055(11) 0.046(10) 0.035(9) -0.009(9) -0.009(10)
O7 0.043(10) 0.129(19) 0.038(10) 0.028(11) 0.009(8) 0.046(12)
O8 0.067(12) 0.057(12) 0.061(11) 0.002(9) 0.015(9) 0.025(9)
O9 0.054(11) 0.086(14) 0.055(11) 0.008(10) 0.011(9) 0.034(10)
O10 0.137(18) 0.065(13) 0.029(9) 0.022(9) 0.009(10) 0.019(12)
O11 0.085(14) 0.070(14) 0.073(13) 0.025(11) 0.037(11) 0.048(12)
O12 0.105(15) 0.039(11) 0.054(11) 0.018(9) 0.011(10) 0.016(10)
O14 0.16(2) 0.17(2) 0.075(15) 0.060(17) 0.053(16) 0.08(2)
O15 0.046(12) 0.089(16) 0.123(19) 0.019(14) 0.018(12) 0.006(11)
O17 0.075(16) 0.071(16) 0.21(3) -0.012(17) 0.000(17) -0.011(13)
C1 0.062(15) 0.028(12) 0.021(10) 0.002(9) 0.000(10) 0.022(11)
C2AA 0.058(15) 0.033(13) 0.041(13) 0.001(10) 0.004(12) 0.023(12)
C3 0.073(19) 0.026(14) 0.12(2) -0.010(14) 0.034(18) 0.030(13)
C5 0.09(2) 0.035(14) 0.047(15) -0.004(11) 0.013(15) 0.025(15)
C6 0.040(6) 0.040(6) 0.039(6) 0.004(2) 0.004(2) 0.013(3)
C7 0.031(13) 0.062(17) 0.052(15) 0.021(12) 0.005(11) 0.024(12)
C8 0.067(18) 0.060(17) 0.031(13) -0.008(11) 0.024(12) 0.015(14)
C9 0.09(2) 0.048(17) 0.042(15) 0.013(13) -0.016(15) 0.002(16)
C10 0.08(2) 0.06(2) 0.09(2) 0.018(17) 0.007(18) 0.034(17)
C11 0.09(2) 0.049(17) 0.043(15) 0.010(13) 0.012(15) -0.023(16)
C12 0.036(14) 0.073(19) 0.049(15) 0.028(14) 0.006(12) 0.012(13)
C3AA 0.10(3) 0.08(2) 0.07(2) 0.028(18) -0.043(19) 0.015(19)
C14 0.11(2) 0.043(16) 0.043(15) 0.004(12) 0.001(15) 0.031(16)
C15 0.15(3) 0.033(15) 0.048(16) -0.005(12) 0.049(18) 0.034(17)
C16 0.049(16) 0.08(2) 0.062(18) -0.004(16) -0.001(14) 0.026(15)
C17 0.059(17) 0.059(18) 0.052(16) 0.007(13) 0.015(14) 0.016(15)
C18 0.11(3) 0.039(17) 0.07(2) -0.010(14) 0.002(18) 0.025(17)
C19 0.08(2) 0.11(2) 0.018(12) 0.024(14) 0.000(13) -0.006(18)
C20 0.07(2) 0.13(3) 0.10(3) 0.01(2) 0.02(2) 0.01(2)
C21 0.109(19) 0.08(2) 0.09(2) -0.038(17) 0.044(18) 0.026(17)
C22 0.147(16) 0.147(16) 0.147(16) 0.018(3) 0.013(3) 0.050(6)
C29A 0.028(12) 0.023(12) 0.059(15) -0.005(10) 0.006(11) 0.005(9)
C30A 0.047(15) 0.031(13) 0.070(17) -0.010(12) 0.008(13) 0.018(11)
C31A 0.025(12) 0.072(18) 0.034(12) -0.004(12) 0.009(10) 0.013(12)
C32A 0.058(16) 0.055(16) 0.030(12) 0.006(11) -0.008(11) 0.027(13)
C33A 0.039(14) 0.044(16) 0.081(19) 0.020(14) 0.004(14) -0.003(12)
C39B 0.09(2) 0.08(2) 0.055(17) 0.021(16) 0.038(16) 0.045(15)
C40B 0.065(19) 0.11(3) 0.10(2) 0.05(2) 0.059(18) 0.068(19)
C41B 0.24(5) 0.07(2) 0.052(19) 0.016(18) 0.01(3) 0.06(3)
C42B 0.14(3) 0.08(2) 0.070(15) 0.018(18) 0.00(2) 0.02(2)
C43B 0.08(2) 0.05(2) 0.13(3) 0.009(19) 0.05(2) 0.037(17)
C44B 0.10(3) 0.12(3) 0.13(3) 0.06(3) 0.07(2) 0.09(2)
C45C 0.047(18) 0.07(2) 0.11(3) 0.03(2) -0.020(18) -0.015(17)
C46C 0.10(2) 0.10(2) 0.061(19) -0.025(16) 0.033(17) 0.031(18)
C47 0.110(12) 0.110(12) 0.110(12) 0.014(3) 0.010(2) 0.037(4)
C53C 0.07(2) 0.16(4) 0.16(4) 0.06(3) -0.03(2) 0.04(2)
C57D 0.053(17) 0.054(18) 0.09(2) -0.005(15) 0.016(16) 0.015(14)
C58D 0.10(2) 0.06(2) 0.045(16) -0.003(14) 0.001(16) -0.012(18)
C59D 0.048(17) 0.11(3) 0.07(2) 0.035(19) 0.025(15) 0.008(18)
C62D 0.063(17) 0.074(19) 0.021(11) -0.006(11) 0.013(11) 0.037(15)
N1 0.048(12) 0.038(12) 0.048(12) -0.021(9) -0.013(10) 0.006(10)
N3 0.092(18) 0.046(14) 0.064(12) 0.029(12) 0.027(13) 0.021(13)
N4 0.098(16) 0.053(14) 0.029(10) 0.010(9) 0.031(11) 0.025(12)
N5AA 0.044(11) 0.039(11) 0.035(10) 0.005(8) -0.003(9) 0.020(9)
C64 0.038(14) 0.026(14) 0.10(2) 0.029(13) 0.041(14) 0.017(12)
C65 0.045(16) 0.08(2) 0.065(17) 0.015(15) 0.023(13) 0.038(16)
C63 0.08(2) 0.09(3) 0.19(4) 0.09(3) 0.04(3) 0.01(2)
N6 0.102(9) 0.103(9) 0.102(9) 0.012(2) 0.009(2) 0.035(4)
C72 0.136(14) 0.135(14) 0.136(14) 0.016(3) 0.013(2) 0.046(5)
C48 0.090(10) 0.089(10) 0.089(10) 0.011(2) 0.008(2) 0.030(4)
N10 0.114(10) 0.114(10) 0.114(10) 0.014(2) 0.011(2) 0.038(4)
C91 0.054(7) 0.055(7) 0.055(7) 0.007(2) 0.004(2) 0.019(3)
C90 0.048(6) 0.048(6) 0.048(6) 0.005(2) 0.004(2) 0.016(3)
Pb 0.118(14) 0.054(5) 0.061(5) 0.007(4) -0.013(6) 0.031(7)

loop_
_atom_type_symbol
_atom_type_description
_atom_type_scat_dispersion_real
_atom_type_scat_dispersion_imag
_atom_type_scat_source
C C 0.0033 0.0016 'International Tables Vol C Tables 4.2.6.8 and 6.1.1.4'
H H 0.0000 0.0000 'International Tables Vol C Tables 4.2.6.8 and 6.1.1.4'
O O 0.0106 0.0060 'International Tables Vol C Tables 4.2.6.8 and 6.1.1.4'
N N 0.0061 0.0033 'International Tables Vol C Tables 4.2.6.8 and 6.1.1.4'
K K 0.2009 0.2494 'International Tables Vol C Tables 4.2.6.8 and 6.1.1.4'
Au Au -2.0133 8.8022 'International Tables Vol C Tables 4.2.6.8 and 6.1.1.4'
Pb Pb -3.3944 10.1111 'International Tables Vol C Tables 4.2.6.8 and 6.1.1.4'

loop_
_geom_angle_atom_site_label_1
_geom_angle_atom_site_label_2
_geom_angle_atom_site_label_3
_geom_angle
_geom_angle_site_symmetry_1
_geom_angle_site_symmetry_3
Pb3 Au1 Pb3 180.0 2_655 .
Pb5 Au1 Pb3 117.41(2) . .
Pb5 Au1 Pb3 117.41(2) 2_655 2_655
Pb5 Au1 Pb3 62.59(2) . 2_655
Pb5 Au1 Pb3 62.59(2) 2_655 .
Pb5 Au1 Pb5 180.0 2_655 .
Pb6 Au1 Pb3 63.96(2) . .
Pb6 Au1 Pb3 116.04(2) 2_655 .
Pb6 Au1 Pb3 63.96(2) 2_655 2_655
Pb6 Au1 Pb3 116.03(2) . 2_655
Pb6 Au1 Pb5 63.80(2) . .
Pb6 Au1 Pb5 116.20(3) . 2_655
Pb6 Au1 Pb5 116.20(2) 2_655 .
Pb6 Au1 Pb5 63.80(2) 2_655 2_655
Pb6 Au1 Pb6 180.0 2_655 .
Pb6 Au1 Pb7 63.12(2) . 2_655
Pb6 Au1 Pb7 116.88(2) . .
Pb6 Au1 Pb7 63.12(2) 2_655 .
Pb6 Au1 Pb7 116.88(2) 2_655 2_655
Pb6 Au1 Pb8 63.41(3) 2_655 .
Pb6 Au1 Pb8 63.41(3) . 2_655
Pb6 Au1 Pb8 116.59(3) 2_655 2_655
Pb6 Au1 Pb8 116.59(3) . .
Pb7 Au1 Pb3 116.92(2) 2_655 .
Pb7 Au1 Pb3 63.08(2) . .
Pb7 Au1 Pb3 116.92(2) . 2_655
Pb7 Au1 Pb3 63.08(2) 2_655 2_655
Pb7 Au1 Pb5 62.95(2) . 2_655
Pb7 Au1 Pb5 62.95(2) 2_655 .
Pb7 Au1 Pb5 117.05(2) 2_655 2_655
Pb7 Au1 Pb5 117.05(2) . .
Pb7 Au1 Pb7 179.999(1) . 2_655
Pb8 Au1 Pb3 117.05(2) 2_655 2_655
Pb8 Au1 Pb3 62.95(2) 2_655 .
Pb8 Au1 Pb3 62.95(2) . 2_655
Pb8 Au1 Pb3 117.05(2) . .
Pb8 Au1 Pb5 62.89(2) . .
Pb8 Au1 Pb5 117.11(2) . 2_655
Pb8 Au1 Pb5 117.11(2) 2_655 .
Pb8 Au1 Pb5 62.90(2) 2_655 2_655
Pb8 Au1 Pb7 115.74(2) 2_655 .
Pb8 Au1 Pb7 64.26(2) 2_655 2_655
Pb8 Au1 Pb7 64.27(2) . .
Pb8 Au1 Pb7 115.73(2) . 2_655
Pb8 Au1 Pb8 180.0 2_655 .
Pb9 Au1 Pb3 63.56(3) 2_655 2_655
Pb9 Au1 Pb3 116.44(3) . 2_655
Pb9 Au1 Pb3 63.56(3) . .
Pb9 Au1 Pb3 116.44(3) 2_655 .
Pb9 Au1 Pb5 64.08(3) . .
Pb9 Au1 Pb5 115.91(3) . 2_655
Pb9 Au1 Pb5 64.09(3) 2_655 2_655
Pb9 Au1 Pb5 115.92(3) 2_655 .
Pb9 Au1 Pb6 63.93(2) 2_655 2_655
Pb9 Au1 Pb6 116.07(2) 2_655 .
Pb9 Au1 Pb6 116.07(2) . 2_655
Pb9 Au1 Pb6 63.93(2) . .
Pb9 Au1 Pb7 63.36(3) 2_655 2_655
Pb9 Au1 Pb7 116.64(3) 2_655 .
Pb9 Au1 Pb7 63.36(3) . .
Pb9 Au1 Pb7 116.64(3) . 2_655
Pb9 Au1 Pb8 116.43(3) 2_655 .
Pb9 Au1 Pb8 116.43(3) . 2_655
Pb9 Au1 Pb8 63.57(3) . .
Pb9 Au1 Pb8 63.57(3) 2_655 2_655
Pb9 Au1 Pb9 180.0 2_655 .
Pb1 Au2 Pb1 179.999(7) . 2_766
Pb1 Au2 Pb13 119.69(18) 2_766 .
Pb1 Au2 Pb13 60.30(18) . .
Pb1 Au2 Pb13 119.69(18) . 2_766
Pb1 Au2 Pb13 60.31(18) 2_766 2_766
Pb1 Au2 Pb17 116.7(6) 2_766 .
Pb1 Au2 Pb17 116.7(6) . 2_766
Pb1 Au2 Pb17 63.3(6) 2_766 2_766
Pb1 Au2 Pb17 63.3(6) . .
Pb1 Au2 Pb18 117.1(3) . 2_766
Pb1 Au2 Pb18 117.2(3) 2_766 .
Pb1 Au2 Pb18 62.8(3) . .
Pb1 Au2 Pb18 62.8(3) 2_766 2_766
Pb4 Au2 Pb1 116.7(6) 2_766 .
Pb4 Au2 Pb1 63.3(6) . .
Pb4 Au2 Pb1 63.3(6) 2_766 2_766
Pb4 Au2 Pb1 116.7(6) . 2_766
Pb4 Au2 Pb4 179.998(2) . 2_766
Pb4 Au2 Pb13 135.13(17) 2_766 .
Pb4 Au2 Pb13 44.87(17) . .
Pb4 Au2 Pb13 44.87(17) 2_766 2_766
Pb4 Au2 Pb13 135.13(17) . 2_766
Pb4 Au2 Pb17 117.2(2) . 2_766
Pb4 Au2 Pb17 62.8(2) . .
Pb4 Au2 Pb17 62.8(2) 2_766 2_766
Pb4 Au2 Pb17 117.2(2) 2_766 .
Pb4 Au2 Pb18 115.6(2) 2_766 2_766
Pb4 Au2 Pb18 64.4(2) 2_766 .
Pb4 Au2 Pb18 115.6(2) . .
Pb4 Au2 Pb18 64.4(2) . 2_766
Pb10 Au2 Pb1 104.2(6) 2_766 .
Pb10 Au2 Pb1 75.8(6) . .
Pb10 Au2 Pb1 75.8(6) 2_766 2_766
Pb10 Au2 Pb1 104.2(6) . 2_766
Pb10 Au2 Pb4 40.97(13) 2_766 .
Pb10 Au2 Pb4 40.97(13) . 2_766
Pb10 Au2 Pb4 139.03(13) . .
Pb10 Au2 Pb4 139.03(13) 2_766 2_766
Pb10 Au2 Pb10 180.0 2_766 .
Pb10 Au2 Pb13 64.44(7) 2_766 .
Pb10 Au2 Pb13 64.44(7) . 2_766
Pb10 Au2 Pb13 115.56(7) . .
Pb10 Au2 Pb13 115.56(7) 2_766 2_766
Pb10 Au2 Pb17 82.31(16) 2_766 .
Pb10 Au2 Pb17 97.69(16) 2_766 2_766
Pb10 Au2 Pb17 97.69(16) . .
Pb10 Au2 Pb17 82.31(16) . 2_766
Pb10 Au2 Pb18 34.52(16) . .
Pb10 Au2 Pb18 34.52(16) 2_766 2_766
Pb10 Au2 Pb18 145.48(17) . 2_766
Pb10 Au2 Pb18 145.48(17) 2_766 .
Pb13 Au2 Pb13 179.999(1) . 2_766
Pb17 Au2 Pb13 78.72(18) 2_766 .
Pb17 Au2 Pb13 101.28(18) 2_766 2_766
Pb17 Au2 Pb13 101.28(18) . .
Pb17 Au2 Pb13 78.72(18) . 2_766
Pb17 Au2 Pb17 179.998(1) . 2_766
Pb18 Au2 Pb13 121.48(13) 2_766 2_766
Pb18 Au2 Pb13 58.52(13) . 2_766
Pb18 Au2 Pb13 121.47(13) . .
Pb18 Au2 Pb13 58.53(13) 2_766 .
Pb18 Au2 Pb17 116.8(2) . 2_766
Pb18 Au2 Pb17 116.8(2) 2_766 .
Pb18 Au2 Pb17 63.2(2) . .
Pb18 Au2 Pb17 63.2(2) 2_766 2_766
Pb18 Au2 Pb18 179.999(2) 2_766 .
Au2 Pb1 Pb4 56.1(3) . .
Au2 Pb1 Pb16 58.6(4) . 2_766
Au2 Pb1 Pb17 58.5(3) . .
Au2 Pb1 Pb18 58.6(3) . .
Au2 Pb1 Pb 59.3(3) . .
Pb4 Pb1 Pb16 106.5(4) . 2_766
Pb4 Pb1 Pb17 58.9(5) . .
Pb4 Pb1 Pb18 106.2(4) . .
Pb4 Pb1 Pb 60.5(4) . .
Pb16 Pb1 Pb 59.6(6) 2_766 .
Pb17 Pb1 Pb16 108.8(4) . 2_766
Pb17 Pb1 Pb 109.3(4) . .
Pb18 Pb1 Pb16 60.7(5) . 2_766
Pb18 Pb1 Pb17 60.2(3) . .
Pb18 Pb1 Pb 108.9(7) . .
Au1 Pb3 Pb5 58.50(2) . 2_655
Au1 Pb3 Pb6 57.05(2) . .
Au1 Pb3 Pb7 58.08(2) . .
Au1 Pb3 Pb8 57.96(2) . 2_655
Au1 Pb3 Pb9 54.34(2) . .
Pb5 Pb3 Pb6 107.04(3) 2_655 .
Pb5 Pb3 Pb7 59.90(3) 2_655 .
Pb5 Pb3 Pb8 59.84(3) 2_655 2_655
Pb7 Pb3 Pb6 106.92(3) . .
Pb8 Pb3 Pb6 59.40(3) 2_655 .
Pb8 Pb3 Pb7 107.43(3) 2_655 .
Pb9 Pb3 Pb5 104.76(3) . 2_655
Pb9 Pb3 Pb6 58.41(3) . .
Pb9 Pb3 Pb7 58.57(3) . .
Pb9 Pb3 Pb8 104.47(3) . 2_655
Au2 Pb4 Pb1 60.6(4) . .
Au2 Pb4 Pb16 60.80(17) . .
Au2 Pb4 Pb17 61.02(19) . .
Au2 Pb4 Pb18 60.04(18) . 2_766
Au2 Pb4 Pb 60.9(3) . .
Pb1 Pb4 Pb16 112.1(3) . .
Pb1 Pb4 Pb18 111.3(6) . 2_766
Pb1 Pb4 Pb 61.4(5) . .
Pb16 Pb4 Pb18 61.5(2) . 2_766
Pb16 Pb4 Pb 112.5(3) . .
Pb17 Pb4 Pb1 61.9(3) . .
Pb17 Pb4 Pb16 61.8(2) . .
Pb17 Pb4 Pb18 111.8(3) . 2_766
Pb17 Pb4 Pb 112.4(3) . .
Pb18 Pb4 Pb 61.8(2) 2_766 .
Au1 Pb5 Pb3 58.91(2) . 2_655
Au1 Pb5 Pb6 57.34(2) . .
Au1 Pb5 Pb7 58.35(2) . 2_655
Au1 Pb5 Pb8 58.19(2) . .
Au1 Pb5 Pb9 54.32(2) . .
Pb3 Pb5 Pb6 107.61(4) 2_655 .
Pb3 Pb5 Pb7 60.30(3) 2_655 2_655
Pb7 Pb5 Pb6 59.43(3) 2_655 .
Pb8 Pb5 Pb3 60.15(3) . 2_655
Pb8 Pb5 Pb6 107.26(3) . .
Pb8 Pb5 Pb7 107.98(3) . 2_655
Pb9 Pb5 Pb3 105.19(3) . 2_655
Pb9 Pb5 Pb6 58.43(3) . .
Pb9 Pb5 Pb7 104.63(4) . 2_655
Pb9 Pb5 Pb8 58.71(3) . .
Au1 Pb6 Pb3 58.98(2) . .
Au1 Pb6 Pb5 58.87(2) . .
Au1 Pb6 Pb7 59.04(2) . 2_655
Au1 Pb6 Pb8 58.71(2) . 2_655
Au1 Pb6 Pb9 55.15(2) . .
Pb5 Pb6 Pb3 109.20(3) . .
Pb7 Pb6 Pb3 109.40(3) 2_655 .
Pb7 Pb6 Pb5 60.01(3) 2_655 .
Pb7 Pb6 Pb8 61.30(3) 2_655 2_655
Pb8 Pb6 Pb3 59.80(3) 2_655 .
Pb8 Pb6 Pb5 109.09(3) 2_655 .
Pb9 Pb6 Pb3 59.05(3) . .
Pb9 Pb6 Pb5 59.52(3) . .
Pb9 Pb6 Pb7 105.93(3) . 2_655
Pb9 Pb6 Pb8 105.28(3) . 2_655
Au1 Pb7 Pb3 58.84(2) . .
Au1 Pb7 Pb5 58.70(2) . 2_655
Au1 Pb7 Pb6 57.84(2) . 2_655
Au1 Pb7 Pb8 57.69(2) . .
Au1 Pb7 Pb9 54.81(2) . .
Pb3 Pb7 Pb8 108.06(3) . .
Pb5 Pb7 Pb3 59.80(3) 2_655 .
Pb5 Pb7 Pb8 108.07(3) 2_655 .
Pb6 Pb7 Pb3 108.11(3) 2_655 .
Pb6 Pb7 Pb5 60.57(3) 2_655 2_655
Pb6 Pb7 Pb8 59.44(3) 2_655 .
Pb9 Pb7 Pb3 59.29(3) . .
Pb9 Pb7 Pb5 105.23(3) . 2_655
Pb9 Pb7 Pb6 104.50(3) . 2_655
Pb9 Pb7 Pb8 58.48(3) . .
Au1 Pb8 Pb3 59.09(2) . 2_655
Au1 Pb8 Pb5 58.91(2) . .
Au1 Pb8 Pb6 57.88(2) . 2_655
Au1 Pb8 Pb7 58.05(2) . .
Au1 Pb8 Pb9 54.90(3) . .
Pb3 Pb8 Pb7 108.56(3) 2_655 .
Pb5 Pb8 Pb3 60.01(3) . 2_655
Pb5 Pb8 Pb7 108.55(3) . .
Pb6 Pb8 Pb3 60.80(3) 2_655 2_655
Pb6 Pb8 Pb5 108.28(3) 2_655 .
Pb6 Pb8 Pb7 59.25(3) 2_655 .
Pb9 Pb8 Pb3 105.94(3) . 2_655
Pb9 Pb8 Pb5 59.81(3) . .
Pb9 Pb8 Pb6 104.29(4) . 2_655
Pb9 Pb8 Pb7 58.40(3) . .
Au1 Pb9 Pb3 62.09(3) . .
Au1 Pb9 Pb5 61.59(3) . .
Au1 Pb9 Pb6 60.92(3) . .
Au1 Pb9 Pb7 61.84(2) . .
Au1 Pb9 Pb8 61.53(2) . .
Pb3 Pb9 Pb5 114.17(4) . .
Pb6 Pb9 Pb3 62.54(3) . .
Pb6 Pb9 Pb5 62.06(3) . .
Pb6 Pb9 Pb8 112.50(4) . .
Pb7 Pb9 Pb3 62.14(3) . .
Pb7 Pb9 Pb5 113.77(4) . .
Pb7 Pb9 Pb6 113.17(4) . .
Pb7 Pb9 Pb8 63.12(3) . .
Pb8 Pb9 Pb3 114.17(4) . .
Pb8 Pb9 Pb5 61.48(3) . .
Au2 Pb10 Pb11 61.06(10) . .
Au2 Pb10 Pb12 61.54(4) . 2_766
Au2 Pb10 Pb13 60.45(5) . 2_766
Au2 Pb10 Pb14 61.66(4) . 2_766
Au2 Pb10 Pb15 60.83(4) . .
Pb11 Pb10 Pb13 111.57(14) . 2_766
Pb11 Pb10 Pb15 61.07(12) . .
Pb12 Pb10 Pb11 113.55(7) 2_766 .
Pb12 Pb10 Pb13 62.07(6) 2_766 2_766
Pb12 Pb10 Pb14 62.49(5) 2_766 2_766
Pb12 Pb10 Pb15 112.86(5) 2_766 .
Pb14 Pb10 Pb11 62.71(7) 2_766 .
Pb14 Pb10 Pb13 112.91(5) 2_766 2_766
Pb14 Pb10 Pb15 112.87(6) 2_766 .
Pb15 Pb10 Pb13 61.40(7) . 2_766
Au2 Pb11 Pb10 55.19(5) . .
Au2 Pb11 Pb12 58.61(10) . .
Au2 Pb11 Pb13 58.26(6) . .
Au2 Pb11 Pb14 58.23(5) . 2_766
Au2 Pb11 Pb15 58.42(6) . .
Pb10 Pb11 Pb12 106.05(10) . .
Pb10 Pb11 Pb13 104.58(8) . .
Pb10 Pb11 Pb14 58.40(10) . 2_766
Pb10 Pb11 Pb15 59.49(6) . .
Pb12 Pb11 Pb14 108.10(9) . 2_766
Pb13 Pb11 Pb12 60.73(14) . .
Pb13 Pb11 Pb14 59.11(8) . 2_766
Pb15 Pb11 Pb12 60.41(12) . .
Pb15 Pb11 Pb13 108.58(16) . .
Pb15 Pb11 Pb14 108.06(8) . 2_766
Au2 Pb12 Pb10 55.40(4) . 2_766
Au2 Pb12 Pb11 58.42(6) . .
Au2 Pb12 Pb13 57.76(5) . .
Au2 Pb12 Pb14 58.45(4) . .
Au2 Pb12 Pb15 58.07(4) . .
Pb10 Pb12 Pb11 105.96(7) 2_766 .
Pb10 Pb12 Pb13 59.71(5) 2_766 .
Pb10 Pb12 Pb14 58.92(5) 2_766 .
Pb10 Pb12 Pb15 105.26(6) 2_766 .
Pb11 Pb12 Pb13 59.50(7) . .
Pb11 Pb12 Pb14 108.02(8) . .
Pb11 Pb12 Pb15 59.60(6) . .
Pb14 Pb12 Pb13 108.13(5) . .
Pb15 Pb12 Pb13 106.96(7) . .
Pb15 Pb12 Pb14 59.95(5) . .
Au2 Pb13 Pb10 55.11(5) . 2_766
Au2 Pb13 Pb11 58.72(5) . .
Au2 Pb13 Pb12 58.40(5) . .
Au2 Pb13 Pb14 59.21(5) . 2_766
Au2 Pb13 Pb15 58.26(4) . 2_766
Pb10 Pb13 Pb11 105.02(10) 2_766 .
Pb10 Pb13 Pb12 58.22(7) 2_766 .
Pb10 Pb13 Pb14 106.21(6) 2_766 2_766
Pb10 Pb13 Pb15 58.99(5) 2_766 2_766
Pb11 Pb13 Pb12 59.77(14) . .
Pb11 Pb13 Pb15 108.96(10) . 2_766
Pb14 Pb13 Pb11 61.45(14) 2_766 .
Pb14 Pb13 Pb12 109.19(6) 2_766 .
Pb14 Pb13 Pb15 60.46(7) 2_766 2_766
Pb15 Pb13 Pb12 107.71(7) 2_766 .
Au2 Pb14 Pb10 55.19(3) . 2_766
Au2 Pb14 Pb11 57.71(9) . 2_766
Au2 Pb14 Pb12 58.10(3) . .
Au2 Pb14 Pb13 58.20(5) . 2_766
Au2 Pb14 Pb15 57.90(3) . .
Pb10 Pb14 Pb11 58.89(7) 2_766 2_766
Pb10 Pb14 Pb12 58.59(5) 2_766 .
Pb10 Pb14 Pb13 105.22(6) 2_766 2_766
Pb10 Pb14 Pb15 104.85(5) 2_766 .
Pb12 Pb14 Pb11 107.30(6) . 2_766
Pb13 Pb14 Pb11 59.44(12) 2_766 2_766
Pb13 Pb14 Pb12 108.01(6) 2_766 .
Pb13 Pb14 Pb15 60.29(5) 2_766 .
Pb15 Pb14 Pb11 107.25(12) . 2_766
Pb15 Pb14 Pb12 59.76(5) . .
Au2 Pb15 Pb10 55.26(3) . .
Au2 Pb15 Pb11 58.70(4) . .
Au2 Pb15 Pb12 58.54(4) . .
Au2 Pb15 Pb13 58.09(4) . 2_766
Au2 Pb15 Pb14 58.71(3) . .
Pb10 Pb15 Pb11 59.44(13) . .
Pb10 Pb15 Pb12 105.68(5) . .
Pb10 Pb15 Pb13 59.60(8) . 2_766
Pb10 Pb15 Pb14 105.74(5) . .
Pb11 Pb15 Pb12 59.99(13) . .
Pb11 Pb15 Pb13 108.78(10) . 2_766
Pb11 Pb15 Pb14 108.60(9) . .
Pb12 Pb15 Pb13 107.61(6) . 2_766
Pb12 Pb15 Pb14 60.29(5) . .
Pb13 Pb15 Pb14 59.25(7) 2_766 .
Au2 Pb16 Pb1 57.9(3) . 2_766
Au2 Pb16 Pb4 55.72(16) . .
Au2 Pb16 Pb17 58.25(15) . .
Au2 Pb16 Pb18 57.84(16) . 2_766
Au2 Pb16 Pb 59.4(3) . 2_766
Pb1 Pb16 Pb18 59.1(3) 2_766 2_766
Pb4 Pb16 Pb1 105.6(4) . 2_766
Pb4 Pb16 Pb17 58.6(2) . .
Pb4 Pb16 Pb18 59.7(2) . 2_766
Pb4 Pb16 Pb 106.6(3) . 2_766
Pb17 Pb16 Pb1 107.9(4) . 2_766
Pb17 Pb16 Pb18 107.7(2) . 2_766
Pb Pb16 Pb1 60.5(4) 2_766 2_766
Pb Pb16 Pb17 60.6(3) 2_766 .
Pb Pb16 Pb18 108.3(4) 2_766 2_766
Au2 Pb17 Pb1 58.1(4) . .
Au2 Pb17 Pb4 56.16(17) . .
Au2 Pb17 Pb16 58.54(15) . .
Au2 Pb17 Pb18 58.25(16) . .
Au2 Pb17 Pb 59.1(3) . 2_766
Pb1 Pb17 Pb16 108.3(3) . .
Pb1 Pb17 Pb 108.8(6) . 2_766
Pb4 Pb17 Pb1 59.3(3) . .
Pb4 Pb17 Pb16 59.7(2) . .
Pb4 Pb17 Pb18 106.0(2) . .
Pb4 Pb17 Pb 106.6(2) . 2_766
Pb16 Pb17 Pb 59.6(3) . 2_766
Pb18 Pb17 Pb1 59.5(5) . .
Pb18 Pb17 Pb16 108.2(2) . .
Pb18 Pb17 Pb 61.1(4) . 2_766
Au2 Pb18 Pb1 58.52(18) . .
Au2 Pb18 Pb4 55.60(15) . 2_766
Au2 Pb18 Pb16 58.41(15) . 2_766
Au2 Pb18 Pb17 58.54(17) . .
Au2 Pb18 Pb 58.76(17) . 2_766
Pb1 Pb18 Pb16 60.2(6) . 2_766
Pb1 Pb18 Pb17 60.3(7) . .
Pb1 Pb18 Pb 108.5(5) . 2_766
Pb4 Pb18 Pb1 105.8(4) 2_766 .
Pb4 Pb18 Pb16 58.8(2) 2_766 2_766
Pb4 Pb18 Pb17 106.0(2) 2_766 .
Pb4 Pb18 Pb 59.6(4) 2_766 2_766
Pb16 Pb18 Pb 108.5(3) 2_766 2_766
Pb17 Pb18 Pb16 108.5(3) . 2_766
Pb17 Pb18 Pb 60.0(4) . 2_766
O14 K1 O15 98.0(7) . .
O14 K1 O16 57.7(8) . .
O14 K1 O52C 108.1(8) . .
O14 K1 N6 61.9(8) . .
O14 K1 N4AA 127.1(10) . .
O15 K1 O16 116.7(8) . .
O15 K1 O52C 151.0(8) . .
O15 K1 N6 61.0(7) . .
O15 K1 N4AA 112.4(9) . .
O16 K1 N6 118.4(9) . .
O16 K1 N4AA 70.1(10) . .
O17 K1 O14 91.1(8) . .
O17 K1 O15 104.9(7) . .
O17 K1 O16 129.9(8) . .
O17 K1 O18A 126.5(8) . .
O17 K1 O52C 63.1(7) . .
O17 K1 N6 59.6(8) . .
O17 K1 N4AA 119.0(10) . .
O18A K1 O14 137.8(8) . .
O18A K1 O15 57.9(6) . .
O18A K1 O16 99.8(8) . .
O18A K1 O52C 106.1(7) . .
O18A K1 N6 117.5(8) . .
O18A K1 N4AA 54.9(9) . .
O52C K1 O16 88.6(8) . .
O52C K1 N6 121.2(8) . .
O52C K1 N4AA 60.7(9) . .
N6 K1 N4AA 170.6(11) . .
O1 K2 O3 116.6(4) . .
O1 K2 O4 102.9(4) . .
O1 K2 O5 97.1(4) . .
O1 K2 O6 141.2(5) . .
O1 K2 N1 119.7(5) . .
O1 K2 N5AA 61.6(5) . .
O2 K2 O1 60.4(4) . .
O2 K2 O3 96.8(4) . .
O2 K2 O4 124.8(5) . .
O2 K2 O5 137.4(4) . .
O2 K2 O6 98.0(5) . .
O2 K2 N1 60.3(5) . .
O2 K2 N5AA 120.9(5) . .
O3 K2 O5 59.3(4) . .
O3 K2 N1 61.6(5) . .
O3 K2 N5AA 118.4(5) . .
O4 K2 O3 133.5(5) . .
O4 K2 O5 93.8(5) . .
O4 K2 O6 61.2(5) . .
O4 K2 N1 118.8(5) . .
O4 K2 N5AA 60.1(5) . .
O5 K2 N1 119.5(5) . .
O5 K2 N5AA 60.1(4) . .
O6 K2 O3 96.6(4) . .
O6 K2 O5 118.0(5) . .
O6 K2 N1 58.0(5) . .
O6 K2 N5AA 120.8(5) . .
N1 K2 N5AA 178.6(5) . .
O7 K3 O8 121.1(5) . .
O7 K3 N3 120.7(7) . .
O7 K3 N4 59.3(6) . .
O8 K3 N3 59.4(6) . .
O8 K3 N4 119.7(5) . .
O9 K3 O7 99.8(5) . .
O9 K3 O8 59.8(5) . .
O9 K3 N3 118.0(6) . .
O9 K3 N4 61.2(6) . .
O10 K3 O7 135.0(6) . .
O10 K3 O8 98.3(5) . .
O10 K3 O9 119.8(6) . .
O10 K3 O11 93.8(6) . .
O10 K3 O12 62.1(5) . .
O10 K3 N3 59.9(5) . .
O10 K3 N4 120.8(5) . .
O11 K3 O7 61.3(6) . .
O11 K3 O8 99.2(5) . .
O11 K3 O9 141.2(5) . .
O11 K3 O12 117.4(6) . .
O11 K3 N3 60.6(7) . .
O11 K3 N4 119.6(7) . .
O12 K3 O7 94.9(5) . .
O12 K3 O8 138.4(5) . .
O12 K3 O9 96.6(6) . .
O12 K3 N3 121.5(5) . .
O12 K3 N4 59.3(5) . .
N3 K3 N4 179.1(6) . .
C1 O1 K2 115.5(10) . .
C8 O1 K2 113.5(12) . .
C8 O1 C1 107.7(15) . .
C2AA O2 K2 117.7(12) . .
C30A O2 K2 120.5(13) . .
C30A O2 C2AA 108.5(15) . .
C5 O3 K2 117.1(13) . .
C5 O3 C3AA 114(2) . .
C3AA O3 K2 115.2(15) . .
C9 O4 K2 114.7(13) . .
C9 O4 C32A 113.6(19) . .
C32A O4 K2 119.0(12) . .
C6 O5 K2 119.1(12) . .
C6 O5 C19 109.9(16) . .
C19 O5 K2 112.2(15) . .
C12 O6 K2 119.3(12) . .
C12 O6 C15 110.5(19) . .
C15 O6 K2 115.1(15) . .
C10 O7 K3 110.6(17) . .
C10 O7 C45C 114(2) . .
C45C O7 K3 116.1(14) . .
C11 O8 K3 113.5(14) . .
C39B O8 K3 104.6(15) . .
C39B O8 C11 124(2) . .
C40B O9 K3 114.8(13) . .
C40B O9 C46C 115.5(18) . .
C46C O9 K3 112.4(15) . .
C41B O10 K3 121.0(14) . .
C41B O10 C48 117(2) . .
C48 O10 K3 109.6(15) . .
C43B O11 K3 114.5(16) . .
C44B O11 K3 112.8(16) . .
C44B O11 C43B 115(2) . .
C14 O12 K3 124.1(15) . .
C14 O12 C47 107.4(18) . .
C47 O12 K3 110.7(16) . .
C37B O14 K1 114.2(18) . .
C72 O14 K1 103(2) . .
C72 O14 C37B 122(3) . .
C35B O15 K1 117.9(17) . .
C53C O15 K1 114.6(17) . .
C53C O15 C35B 111(3) . .
C51C O16 K1 111(3) . .
C51C O16 C6AA 102(4) . .
C6AA O16 K1 118(3) . .
C71 O17 K1 124.7(17) . .
C71 O17 C1AA 118(2) . .
C1AA O17 K1 109.7(19) . .
C36B O18A K1 112.1(17) . .
C5AA O18A K1 119(2) . .
C5AA O18A C36B 116(3) . .
O1 C1 C31A 103.9(15) . .
O2 C2AA C8 103.1(16) . .
N4 C3 C14 119(2) . .
C63 C4 N8D 112(3) . .
O3 C5 C19 109(2) . .
O5 C6 C29A 106.3(16) . .
N5AA C7 C32A 112.9(18) . .
O1 C8 C2AA 111.0(17) . .
O4 C9 C15 109(2) . .
O7 C10 C44B 110(2) . .
O8 C11 C18 112(2) . .
C33A C12 O6 108(2) . .
O3 C3AA C16 112(2) . .
O12 C14 C3 104.1(19) . .
O6 C15 C9 107.6(19) . .
N1 C16 C3AA 114(2) . .
C45C C17 N4 112(2) . .
N3 C18 C11 107(2) . .
O5 C19 C5 110.4(18) . .
C43B C20 N3 122(3) . .
C46C C21 N4 116(3) . .
O52C C22 C1AA 114(4) . .
N6 C24 C53C 107(3) . .
N1 C28A C30A 111.3(18) . .
N5AA C29A C6 114.8(17) . .
O2 C30A C28A 109.9(18) . .
N5AA C31A C1 119.9(18) . .
O4 C32A C7 110.0(18) . .
C12 C33A N1 119(2) . .
C36B C35B O15 105(3) . .
C35B C36B O18A 113(3) . .
C38B C37B O14 104(3) . .
N6 C38B C37B 116(3) . .
C40B C39B O8 120(3) . .
C39B C40B O9 103(2) . .
O10 C41B C42B 104(3) . .
N3 C42B C41B 116(3) . .
C20 C43B O11 112(3) . .
O11 C44B C10 112(2) . .
C17 C45C O7 115(2) . .
C21 C46C O9 113(2) . .
C48 C47 O12 108(3) . .
O16 C51C C72 100(4) . .
C22 O52C K1 108(2) . .
C22 O52C C2 101(3) . .
C2 O52C K1 112(2) . .
O15 C53C C24 109(3) . .
C91 C57D C59D 119(3) . .
N10 C58D C59D 122(3) . .
C57D C59D C58D 115(3) . .
C62D N8D C4 119(3) . .
N8D C62D C65 118(3) . .
C16 N1 K2 108.3(15) . .
C16 N1 C28A 107.6(19) . .
C28A N1 K2 109.6(12) . .
C33A N1 K2 110.6(14) . .
C33A N1 C16 115.8(19) . .
C33A N1 C28A 104.7(19) . .
C0AA C2 O52C 84(4) . .
C18 N3 K3 113.0(17) . .
C20 N3 K3 110(2) . .
C20 N3 C18 97(2) . .
C42B N3 K3 111.9(17) . .
C42B N3 C18 114(3) . .
C42B N3 C20 110(3) . .
C3 N4 K3 107.1(14) . .
C3 N4 C17 110(2) . .
C17 N4 K3 110.8(14) . .
C21 N4 K3 108.2(15) . .
C21 N4 C3 111(2) . .
C21 N4 C17 110(2) . .
C7 N5AA K2 110.7(12) . .
C7 N5AA C29A 106.9(16) . .
C29A N5AA K2 110.1(11) . .
C31A N5AA K2 106.1(12) . .
C31A N5AA C7 110.5(17) . .
C31A N5AA C29A 112.6(16) . .
C65 C64 C63 114(3) . .
C64 C65 C62D 124(3) . .
C4 C63 C64 130(3) . .
C70 C71 O17 105(4) . .
C71 C70 N6 114(3) . .
C24 N6 K1 111.8(19) . .
C24 N6 C70 113(3) . .
C38B N6 K1 108(2) . .
C38B N6 C24 108(3) . .
C38B N6 C70 115(3) . .
C70 N6 K1 101.7(18) . .
C51C C72 O14 117(4) . .
C47 C48 O10 112(3) . .
C90 N10 C58D 121(3) . .
C90 C91 C57D 125(2) . .
N10 C90 C91 118(3) . .
C22 C1AA O17 106(3) . .
N4AA C7AA C6AA 143(4) . .
C2 C0AA N4AA 97(4) . .
O16 C6AA C7AA 99(4) . .
Au2 Pb Pb1 57.4(2) . .
Au2 Pb Pb4 54.7(3) . .
Au2 Pb Pb16 58.1(2) . 2_766
Au2 Pb Pb17 57.6(2) . 2_766
Au2 Pb Pb18 57.0(2) . 2_766
Pb1 Pb Pb17 106.8(5) . 2_766
Pb1 Pb Pb18 106.1(6) . 2_766
Pb4 Pb Pb1 58.1(7) . .
Pb4 Pb Pb17 104.4(3) . 2_766
Pb4 Pb Pb18 58.6(4) . 2_766
Pb16 Pb Pb1 59.9(6) 2_766 .
Pb16 Pb Pb4 104.8(3) 2_766 .
Pb16 Pb Pb17 59.8(4) 2_766 2_766
Pb16 Pb Pb18 106.6(3) 2_766 2_766
Pb17 Pb Pb18 58.9(2) 2_766 2_766
C7AA N4AA K1 86(3) . .
C7AA N4AA C0AA 85(3) . .
C0AA N4AA K1 91(2) . .

loop_
_geom_bond_atom_site_label_1
_geom_bond_atom_site_label_2
_geom_bond_distance
_geom_bond_site_symmetry_2
Au1 Pb3 3.0954(8) .
Au1 Pb3 3.0954(8) 2_655
Au1 Pb5 3.0817(9) .
Au1 Pb5 3.0817(9) 2_655
Au1 Pb6 3.0309(8) .
Au1 Pb6 3.0308(8) 2_655
Au1 Pb7 3.0703(8) .
Au1 Pb7 3.0703(8) 2_655
Au1 Pb8 3.0581(9) .
Au1 Pb8 3.0581(9) 2_655
Au1 Pb9 2.8460(10) 2_655
Au1 Pb9 2.8460(10) .
Au2 Pb1 3.021(8) .
Au2 Pb1 3.021(9) 2_766
Au2 Pb4 2.880(6) .
Au2 Pb4 2.880(6) 2_766
Au2 Pb10 2.8659(13) 2_766
Au2 Pb10 2.8660(13) .
Au2 Pb13 3.0398(17) 2_766
Au2 Pb13 3.0398(17) .
Au2 Pb17 3.034(5) .
Au2 Pb17 3.034(5) 2_766
Au2 Pb18 3.025(5) .
Au2 Pb18 3.025(5) 2_766
Pb1 Pb4 3.10(2) .
Pb1 Pb16 3.19(3) 2_766
Pb1 Pb17 3.18(3) .
Pb1 Pb18 3.152(17) .
Pb1 Pb 3.205(17) .
Pb3 Pb5 3.2087(13) 2_655
Pb3 Pb6 3.2453(12) .
Pb3 Pb7 3.2251(12) .
Pb3 Pb8 3.2131(13) 2_655
Pb3 Pb9 3.1365(14) .
Pb4 Pb16 3.120(10) .
Pb4 Pb17 3.085(11) .
Pb4 Pb18 3.147(10) 2_766
Pb4 Pb 3.18(2) .
Pb5 Pb3 3.2087(13) 2_655
Pb5 Pb6 3.2303(13) .
Pb5 Pb7 3.2123(13) 2_655
Pb5 Pb8 3.2033(12) .
Pb5 Pb9 3.1513(12) .
Pb6 Pb7 3.1935(12) 2_655
Pb6 Pb8 3.1999(14) 2_655
Pb6 Pb9 3.1153(13) .
Pb7 Pb5 3.2122(13) 2_655
Pb7 Pb6 3.1934(12) 2_655
Pb7 Pb8 3.2596(13) .
Pb7 Pb9 3.1129(13) .
Pb8 Pb3 3.2130(12) 2_655
Pb8 Pb6 3.1999(14) 2_655
Pb8 Pb9 3.1153(13) .
Pb10 Pb11 3.131(5) .
Pb10 Pb12 3.103(2) 2_766
Pb10 Pb13 3.152(3) 2_766
Pb10 Pb14 3.114(2) 2_766
Pb10 Pb15 3.133(2) .
Pb11 Pb12 3.194(8) .
Pb11 Pb13 3.186(4) .
Pb11 Pb14 3.250(5) 2_766
Pb11 Pb15 3.182(4) .
Pb12 Pb10 3.103(2) 2_766
Pb12 Pb13 3.225(4) .
Pb12 Pb14 3.225(2) .
Pb12 Pb15 3.208(2) .
Pb13 Pb10 3.152(3) 2_766
Pb13 Pb14 3.175(4) 2_766
Pb13 Pb15 3.209(2) 2_766
Pb14 Pb10 3.114(2) 2_766
Pb14 Pb11 3.250(5) 2_766
Pb14 Pb13 3.175(4) 2_766
Pb14 Pb15 3.214(2) .
Pb15 Pb13 3.209(2) 2_766
Pb16 Pb1 3.19(3) 2_766
Pb16 Pb17 3.185(9) .
Pb16 Pb18 3.204(10) 2_766
Pb16 Pb 3.179(19) 2_766
Pb17 Pb18 3.175(11) .
Pb17 Pb 3.211(18) 2_766
Pb18 Pb4 3.147(10) 2_766
Pb18 Pb16 3.204(10) 2_766
Pb18 Pb 3.247(13) 2_766
K1 O14 2.84(2) .
K1 O15 2.852(19) .
K1 O16 2.91(3) .
K1 O17 2.77(2) .
K1 O18A 2.81(2) .
K1 O52C 2.85(2) .
K1 N6 2.98(3) .
K1 N4AA 3.28(4) .
K2 O1 2.810(13) .
K2 O2 2.806(15) .
K2 O3 2.859(13) .
K2 O4 2.833(14) .
K2 O5 2.898(15) .
K2 O6 2.850(15) .
K2 N1 2.973(19) .
K2 N5AA 2.979(17) .
K3 O7 2.888(17) .
K3 O8 2.912(17) .
K3 O9 2.849(18) .
K3 O10 2.806(16) .
K3 O11 2.819(18) .
K3 O12 2.821(15) .
K3 N3 2.95(2) .
K3 N4 3.02(2) .
O1 C1 1.49(2) .
O1 C8 1.39(3) .
O2 C2AA 1.45(2) .
O2 C30A 1.38(2) .
O3 C5 1.38(3) .
O3 C3AA 1.40(3) .
O4 C9 1.41(3) .
O4 C32A 1.42(3) .
O5 C6 1.40(2) .
O5 C19 1.45(2) .
O6 C12 1.41(3) .
O6 C15 1.41(3) .
O7 C10 1.36(3) .
O7 C45C 1.44(3) .
O8 C11 1.46(3) .
O8 C39B 1.37(3) .
O9 C40B 1.47(3) .
O9 C46C 1.51(3) .
O10 C41B 1.48(4) .
O10 C48 1.52(3) .
O11 C43B 1.48(3) .
O11 C44B 1.38(4) .
O12 C14 1.37(3) .
O12 C47 1.48(3) .
O14 C37B 1.58(4) .
O14 C72 1.39(4) .
O15 C35B 1.46(3) .
O15 C53C 1.45(3) .
O16 C51C 1.30(5) .
O16 C6AA 1.35(5) .
O17 C71 1.47(6) .
O17 C1AA 1.55(4) .
O18A C36B 1.48(3) .
O18A C5AA 1.40(4) .
C1 C31A 1.49(3) .
C2AA C8 1.58(3) .
C3 C14 1.53(3) .
C3 N4 1.49(3) .
C4 N8D 1.40(4) .
C4 C63 1.27(4) .
C5 C19 1.50(3) .
C6 C29A 1.56(3) .
C7 C32A 1.53(3) .
C7 N5AA 1.44(2) .
C9 C15 1.62(4) .
C10 C44B 1.55(4) .
C11 C18 1.49(4) .
C12 C33A 1.40(3) .
C3AA C16 1.54(4) .
C16 N1 1.42(3) .
C17 C45C 1.38(4) .
C17 N4 1.53(3) .
C18 N3 1.44(3) .
C20 C43B 1.34(4) .
C20 N3 1.41(4) .
C21 C46C 1.363(10) .
C21 N4 1.48(4) .
C22 O52C 1.29(4) .
C22 C1AA 1.51(5) .
C24 C53C 1.57(4) .
C24 N6 1.52(4) .
C28A C30A 1.55(3) .
C28A N1 1.49(3) .
C29A N5AA 1.49(3) .
C31A N5AA 1.42(3) .
C33A N1 1.41(3) .
C35B C36B 1.33(4) .
C37B C38B 1.47(4) .
C38B N6 1.45(4) .
C39B C40B 1.361(10) .
C41B C42B 1.55(4) .
C42B N3 1.41(3) .
C47 C48 1.357(10) .
C51C C72 1.32(5) .
O52C C2 1.73(5) .
C57D C59D 1.43(3) .
C57D C91 1.38(4) .
C58D C59D 1.45(4) .
C58D N10 1.40(4) .
N8D C62D 1.36(3) .
C62D C65 1.40(3) .
C2 C0AA 1.44(7) .
C64 C65 1.19(3) .
C64 C63 1.41(4) .
C71 C70 1.356(10) .
C70 N6 1.62(5) .
N10 C90 1.36(3) .
C91 C90 1.36(3) .
C7AA C6AA 1.93(7) .
C7AA N4AA 1.47(6) .
C0AA N4AA 1.82(6) .
Pb Pb16 3.179(19) 2_766
Pb Pb17 3.211(18) 2_766
Pb Pb18 3.247(13) 2_766
